data_2228461
loop_
_publ_author_name
'Du, Chao-Jun'

_publ_section_title
;
 4-[(3-Oxo-1,3-dihydro-2-benzofuran-1-yl)amino]benzoic acid
;
_journal_coeditor_code LH5161
_journal_issue 12
_journal_name_full 'Acta Crystallographica Section E'
_journal_page_first o3364
_journal_paper_doi 10.1107/S1600536810048695
_journal_volume 66
_journal_year 2010
_chemical_formula_iupac 'C15 H11 N O4'
_chemical_formula_moiety 'C15 H11 N O4'
_chemical_formula_sum 'C15 H11 N O4'
_chemical_formula_weight 269.25
_chemical_name_systematic
;
4-[(3-Oxo-1,3-dihydro-2-benzofuran-1-yl)amino]benzoic acid
;
_space_group_IT_number 2
_symmetry_cell_setting triclinic
_symmetry_space_group_name_Hall '-P 1'
_symmetry_space_group_name_H-M 'P -1'
_atom_sites_solution_hydrogens geom
_atom_sites_solution_primary direct
_atom_sites_solution_secondary difmap
_audit_creation_method SHELXL-97
_cell_angle_alpha 78.135(3)
_cell_angle_beta 87.217(3)
_cell_angle_gamma 77.804(3)
_cell_formula_units_Z 2
_cell_length_a 5.9727(18)
_cell_length_b 6.987(2)
_cell_length_c 15.451(5)
_cell_measurement_reflns_used 3521
_cell_measurement_temperature 296(2)
_cell_measurement_theta_max 27.79
_cell_measurement_theta_min 2.69
_cell_volume 616.8(3)
_computing_cell_refinement 'SAINT (Bruker (2004)'
_computing_data_collection 'APEX2 (Bruker (2004)'
_computing_data_reduction 'SAINT (Bruker (2004)'
_computing_molecular_graphics 'SHELXTL (Sheldrick, 2008)'
_computing_publication_material 'SHELXTL (Sheldrick, 2008)'
_computing_structure_refinement 'SHELXL97 (Sheldrick, 2008)'
_computing_structure_solution 'SHELXS97 (Sheldrick, 2008)'
_diffrn_ambient_temperature 296(2)
_diffrn_measured_fraction_theta_full 0.998
_diffrn_measured_fraction_theta_max 0.998
_diffrn_measurement_device_type 'Bruker APEXII CCD'
_diffrn_measurement_method '\f and \w'
_diffrn_radiation_monochromator graphite
_diffrn_radiation_source 'fine-focus sealed tube'
_diffrn_radiation_type MoK\a
_diffrn_radiation_wavelength 0.71073
_diffrn_reflns_av_R_equivalents 0.0153
_diffrn_reflns_av_sigmaI/netI 0.0156
_diffrn_reflns_limit_h_max 7
_diffrn_reflns_limit_h_min -7
_diffrn_reflns_limit_k_max 8
_diffrn_reflns_limit_k_min -8
_diffrn_reflns_limit_l_max 18
_diffrn_reflns_limit_l_min -18
_diffrn_reflns_number 5940
_diffrn_reflns_theta_full 25.20
_diffrn_reflns_theta_max 25.20
_diffrn_reflns_theta_min 2.69
_exptl_absorpt_coefficient_mu 0.107
_exptl_absorpt_correction_T_max 0.988
_exptl_absorpt_correction_T_min 0.98
_exptl_absorpt_correction_type multi-scan
_exptl_absorpt_process_details '(<i>SADABS</i>; Sheldrick, 1996)'
_exptl_crystal_colour colorless
_exptl_crystal_density_diffrn 1.450
_exptl_crystal_density_method 'not measured'
_exptl_crystal_description block
_exptl_crystal_F_000 280
_exptl_crystal_size_max 0.21
_exptl_crystal_size_mid 0.16
_exptl_crystal_size_min 0.11
_refine_diff_density_max 0.212
_refine_diff_density_min -0.260
_refine_ls_extinction_expression Fc^*^=kFc[1+0.001xFc^2^\l^3^/sin(2\q)]^-1/4^
_refine_ls_extinction_method none
_refine_ls_goodness_of_fit_ref 1.053
_refine_ls_hydrogen_treatment constr
_refine_ls_matrix_type full
_refine_ls_number_parameters 182
_refine_ls_number_reflns 2213
_refine_ls_number_restraints 0
_refine_ls_restrained_S_all 1.053
_refine_ls_R_factor_all 0.0392
_refine_ls_R_factor_gt 0.0352
_refine_ls_shift/su_max 0.000
_refine_ls_shift/su_mean 0.000
_refine_ls_structure_factor_coef Fsqd
_refine_ls_weighting_details 'calc w=1/[\s^2^(Fo^2^)+(0.0516P)^2^+0.1431P] where P=(Fo^2^+2Fc^2^)/3'
_refine_ls_weighting_scheme calc
_refine_ls_wR_factor_gt 0.0967
_refine_ls_wR_factor_ref 0.1005
_reflns_number_gt 1971
_reflns_number_total 2213
_reflns_threshold_expression I>2\s(I)
_cod_data_source_file lh5161.cif
_cod_data_source_block I
_cod_database_code 2228461
_cod_database_fobs_code 2228461

loop_
_symmetry_equiv_pos_as_xyz
'x, y, z'
'-x, -y, -z'

loop_
_atom_site_type_symbol
_atom_site_label
_atom_site_fract_x
_atom_site_fract_y
_atom_site_fract_z
_atom_site_U_iso_or_equiv
_atom_site_adp_type
_atom_site_calc_flag
_atom_site_refinement_flags
_atom_site_occupancy
_atom_site_disorder_assembly
_atom_site_disorder_group
C C1 0.5514(2) 1.2253(2) 0.06142(9) 0.0419(3) Uani d . 1 . .
C C2 0.5971(2) 1.0142(2) 0.10724(9) 0.0380(3) Uani d . 1 . .
C C3 0.4306(2) 0.9320(2) 0.15965(10) 0.0413(3) Uani d . 1 . .
H H3 0.2840 1.0090 0.1624 0.050 Uiso calc R 1 . .
C C4 0.4797(2) 0.7390(2) 0.20729(10) 0.0409(3) Uani d . 1 . .
H H4 0.3668 0.6872 0.2422 0.049 Uiso calc R 1 . .
C C5 0.6981(2) 0.62056(19) 0.20341(9) 0.0363(3) Uani d . 1 . .
C C6 0.8628(2) 0.6997(2) 0.14808(9) 0.0440(4) Uani d . 1 . .
H H6 1.0072 0.6210 0.1428 0.053 Uiso calc R 1 . .
C C7 0.8119(3) 0.8932(2) 0.10154(9) 0.0443(4) Uani d . 1 . .
H H7 0.9235 0.9443 0.0655 0.053 Uiso calc R 1 . .
C C8 0.9645(2) 0.3035(2) 0.25671(9) 0.0403(3) Uani d . 1 . .
H H8 1.0056 0.2839 0.1965 0.048 Uiso calc R 1 . .
C C9 0.9832(2) 0.10315(19) 0.31764(9) 0.0389(3) Uani d . 1 . .
C C10 0.8538(3) -0.0406(2) 0.32249(10) 0.0498(4) Uani d . 1 . .
H H10 0.7294 -0.0204 0.2854 0.060 Uiso calc R 1 . .
C C11 0.9156(3) -0.2158(2) 0.38446(11) 0.0581(4) Uani d . 1 . .
H H11 0.8300 -0.3144 0.3894 0.070 Uiso calc R 1 . .
C C12 1.1024(3) -0.2478(2) 0.43950(11) 0.0573(4) Uani d . 1 . .
H H12 1.1423 -0.3685 0.4795 0.069 Uiso calc R 1 . .
C C13 1.2293(3) -0.1033(2) 0.43565(10) 0.0495(4) Uani d . 1 . .
H H13 1.3534 -0.1229 0.4729 0.059 Uiso calc R 1 . .
C C14 1.1648(2) 0.0728(2) 0.37402(9) 0.0397(3) Uani d . 1 . .
C C15 1.2613(2) 0.2526(2) 0.35724(10) 0.0433(3) Uani d . 1 . .
N N1 0.7473(2) 0.43002(16) 0.25574(8) 0.0417(3) Uani d . 1 . .
H H1 0.6533 0.4023 0.3003 0.063 Uiso d R 1 . .
H H1A 0.3357 1.4504 0.0381 0.063 Uiso d R 1 . .
O O1 0.35440(19) 1.33180(15) 0.06907(8) 0.0583(3) Uani d . 1 . .
O O2 0.7119(2) 1.29313(16) 0.01765(8) 0.0654(4) Uani d . 1 . .
O O3 1.14390(17) 0.38706(15) 0.29107(7) 0.0478(3) Uani d . 1 . .
O O4 1.41808(19) 0.28973(18) 0.39302(8) 0.0595(3) Uani d . 1 . .

loop_
_atom_site_aniso_label
_atom_site_aniso_U_11
_atom_site_aniso_U_22
_atom_site_aniso_U_33
_atom_site_aniso_U_12
_atom_site_aniso_U_13
_atom_site_aniso_U_23
C1 0.0449(8) 0.0338(7) 0.0402(7) -0.0024(6) 0.0006(6) 0.0019(6)
C2 0.0421(7) 0.0327(7) 0.0344(7) -0.0034(6) -0.0009(6) 0.0000(5)
C3 0.0338(7) 0.0347(7) 0.0503(8) -0.0015(6) -0.0016(6) -0.0019(6)
C4 0.0346(7) 0.0359(7) 0.0488(8) -0.0088(6) 0.0014(6) 0.0006(6)
C5 0.0402(7) 0.0292(7) 0.0368(7) -0.0060(5) -0.0035(5) -0.0006(5)
C6 0.0398(8) 0.0375(8) 0.0440(8) 0.0031(6) 0.0058(6) 0.0033(6)
C7 0.0433(8) 0.0399(8) 0.0399(7) -0.0030(6) 0.0079(6) 0.0068(6)
C8 0.0446(8) 0.0325(7) 0.0387(7) -0.0034(6) -0.0005(6) -0.0004(6)
C9 0.0472(8) 0.0300(7) 0.0355(7) -0.0018(6) 0.0008(6) -0.0040(5)
C10 0.0656(10) 0.0345(7) 0.0491(8) -0.0105(7) -0.0088(7) -0.0058(6)
C11 0.0833(12) 0.0326(8) 0.0593(10) -0.0185(8) -0.0057(9) -0.0037(7)
C12 0.0818(12) 0.0324(8) 0.0495(9) -0.0058(8) -0.0033(8) 0.0052(6)
C13 0.0547(9) 0.0407(8) 0.0443(8) -0.0007(7) -0.0043(7) 0.0027(6)
C14 0.0408(7) 0.0351(7) 0.0377(7) -0.0013(6) 0.0033(6) -0.0025(6)
C15 0.0363(7) 0.0413(8) 0.0451(8) -0.0034(6) 0.0035(6) 0.0025(6)
N1 0.0402(6) 0.0314(6) 0.0459(7) -0.0041(5) 0.0018(5) 0.0055(5)
O1 0.0537(7) 0.0341(6) 0.0706(8) 0.0054(5) 0.0083(6) 0.0104(5)
O2 0.0602(7) 0.0409(6) 0.0777(8) -0.0019(5) 0.0204(6) 0.0142(6)
O3 0.0423(6) 0.0378(5) 0.0561(6) -0.0092(4) -0.0037(5) 0.0091(4)
O4 0.0455(6) 0.0632(7) 0.0657(7) -0.0194(5) -0.0085(5) 0.0068(6)

loop_
_atom_type_symbol
_atom_type_description
_atom_type_scat_dispersion_real
_atom_type_scat_dispersion_imag
_atom_type_scat_source
C C 0.0033 0.0016 'International Tables Vol C Tables 4.2.6.8 and 6.1.1.4'
H H 0.0000 0.0000 'International Tables Vol C Tables 4.2.6.8 and 6.1.1.4'
N N 0.0061 0.0033 'International Tables Vol C Tables 4.2.6.8 and 6.1.1.4'
O O 0.0106 0.0060 'International Tables Vol C Tables 4.2.6.8 and 6.1.1.4'

loop_
_geom_angle_atom_site_label_1
_geom_angle_atom_site_label_2
_geom_angle_atom_site_label_3
_geom_angle_site_symmetry_1
_geom_angle_site_symmetry_3
_geom_angle
_geom_angle_publ_flag
O2 C1 O1 . . 122.93(13) ?
O2 C1 C2 . . 118.54(13) ?
O1 C1 C2 . . 118.52(12) ?
C7 C2 C3 . . 118.18(12) ?
C7 C2 C1 . . 120.29(13) ?
C3 C2 C1 . . 121.49(12) ?
C4 C3 C2 . . 121.09(13) ?
C4 C3 H3 . . 119.5 ?
C2 C3 H3 . . 119.5 ?
C3 C4 C5 . . 120.32(12) ?
C3 C4 H4 . . 119.8 ?
C5 C4 H4 . . 119.8 ?
N1 C5 C4 . . 119.29(12) ?
N1 C5 C6 . . 121.97(12) ?
C4 C5 C6 . . 118.73(12) ?
C7 C6 C5 . . 120.26(13) ?
C7 C6 H6 . . 119.9 ?
C5 C6 H6 . . 119.9 ?
C6 C7 C2 . . 121.32(13) ?
C6 C7 H7 . . 119.3 ?
C2 C7 H7 . . 119.3 ?
N1 C8 O3 . . 111.92(11) ?
N1 C8 C9 . . 114.49(12) ?
O3 C8 C9 . . 102.61(11) ?
N1 C8 H8 . . 109.2 ?
O3 C8 H8 . . 109.2 ?
C9 C8 H8 . . 109.2 ?
C14 C9 C10 . . 120.58(13) ?
C14 C9 C8 . . 109.02(12) ?
C10 C9 C8 . . 130.40(13) ?
C9 C10 C11 . . 117.69(15) ?
C9 C10 H10 . . 121.2 ?
C11 C10 H10 . . 121.2 ?
C10 C11 C12 . . 121.48(15) ?
C10 C11 H11 . . 119.3 ?
C12 C11 H11 . . 119.3 ?
C13 C12 C11 . . 120.85(14) ?
C13 C12 H12 . . 119.6 ?
C11 C12 H12 . . 119.6 ?
C12 C13 C14 . . 117.30(15) ?
C12 C13 H13 . . 121.3 ?
C14 C13 H13 . . 121.3 ?
C9 C14 C13 . . 122.06(14) ?
C9 C14 C15 . . 108.59(12) ?
C13 C14 C15 . . 129.34(14) ?
O4 C15 O3 . . 121.22(13) ?
O4 C15 C14 . . 129.98(13) ?
O3 C15 C14 . . 108.80(12) ?
C5 N1 C8 . . 122.57(12) ?
C5 N1 H1 . . 117.3 ?
C8 N1 H1 . . 117.7 ?
C1 O1 H1A . . 114.1 ?
C15 O3 C8 . . 110.77(11) ?

loop_
_geom_bond_atom_site_label_1
_geom_bond_atom_site_label_2
_geom_bond_site_symmetry_2
_geom_bond_distance
_geom_bond_publ_flag
C1 O2 . 1.2640(18) ?
C1 O1 . 1.2670(17) ?
C1 C2 . 1.4736(19) ?
C2 C7 . 1.389(2) ?
C2 C3 . 1.395(2) ?
C3 C4 . 1.3755(19) ?
C3 H3 . 0.9300 ?
C4 C5 . 1.395(2) ?
C4 H4 . 0.9300 ?
C5 N1 . 1.3884(17) ?
C5 C6 . 1.399(2) ?
C6 C7 . 1.3729(19) ?
C6 H6 . 0.9300 ?
C7 H7 . 0.9300 ?
C8 N1 . 1.4054(18) ?
C8 O3 . 1.4892(18) ?
C8 C9 . 1.5037(19) ?
C8 H8 . 0.9800 ?
C9 C14 . 1.378(2) ?
C9 C10 . 1.379(2) ?
C10 C11 . 1.383(2) ?
C10 H10 . 0.9300 ?
C11 C12 . 1.388(3) ?
C11 H11 . 0.9300 ?
C12 C13 . 1.375(2) ?
C12 H12 . 0.9300 ?
C13 C14 . 1.387(2) ?
C13 H13 . 0.9300 ?
C14 C15 . 1.462(2) ?
C15 O4 . 1.2086(18) ?
C15 O3 . 1.3476(17) ?
N1 H1 . 0.8837 ?
O1 H1A . 0.8551 ?

loop_
_geom_hbond_atom_site_label_D
_geom_hbond_atom_site_label_H
_geom_hbond_atom_site_label_A
_geom_hbond_site_symmetry_A
_geom_hbond_distance_DH
_geom_hbond_distance_HA
_geom_hbond_distance_DA
_geom_hbond_angle_DHA
N1 H1 O4 1_455 0.88 2.11 2.9802(17) 168.0
O1 H1A O2 2_685 0.86 1.79 2.6438(16) 174.8

loop_
_geom_torsion_atom_site_label_1
_geom_torsion_atom_site_label_2
_geom_torsion_atom_site_label_3
_geom_torsion_atom_site_label_4
_geom_torsion_site_symmetry_1
_geom_torsion_site_symmetry_2
_geom_torsion_site_symmetry_3
_geom_torsion_site_symmetry_4
_geom_torsion
_geom_torsion_publ_flag
O2 C1 C2 C7 . . . . -0.4(2) ?
O1 C1 C2 C7 . . . . -179.08(14) ?
O2 C1 C2 C3 . . . . 177.30(14) ?
O1 C1 C2 C3 . . . . -1.3(2) ?
C7 C2 C3 C4 . . . . 2.5(2) ?
C1 C2 C3 C4 . . . . -175.24(13) ?
C2 C3 C4 C5 . . . . -0.5(2) ?
C3 C4 C5 N1 . . . . 176.53(13) ?
C3 C4 C5 C6 . . . . -2.1(2) ?
N1 C5 C6 C7 . . . . -175.90(14) ?
C4 C5 C6 C7 . . . . 2.7(2) ?
C5 C6 C7 C2 . . . . -0.7(2) ?
C3 C2 C7 C6 . . . . -2.0(2) ?
C1 C2 C7 C6 . . . . 175.86(13) ?
N1 C8 C9 C14 . . . . -126.09(13) ?
O3 C8 C9 C14 . . . . -4.61(14) ?
N1 C8 C9 C10 . . . . 54.6(2) ?
O3 C8 C9 C10 . . . . 176.11(14) ?
C14 C9 C10 C11 . . . . -1.1(2) ?
C8 C9 C10 C11 . . . . 178.09(14) ?
C9 C10 C11 C12 . . . . -0.6(3) ?
C10 C11 C12 C13 . . . . 1.7(3) ?
C11 C12 C13 C14 . . . . -0.9(2) ?
C10 C9 C14 C13 . . . . 1.9(2) ?
C8 C9 C14 C13 . . . . -177.47(13) ?
C10 C9 C14 C15 . . . . -176.90(13) ?
C8 C9 C14 C15 . . . . 3.73(15) ?
C12 C13 C14 C9 . . . . -0.8(2) ?
C12 C13 C14 C15 . . . . 177.69(14) ?
C9 C14 C15 O4 . . . . 178.44(15) ?
C13 C14 C15 O4 . . . . -0.2(3) ?
C9 C14 C15 O3 . . . . -1.20(16) ?
C13 C14 C15 O3 . . . . -179.88(14) ?
C4 C5 N1 C8 . . . . -178.74(12) ?
C6 C5 N1 C8 . . . . -0.2(2) ?
O3 C8 N1 C5 . . . . 63.86(17) ?
C9 C8 N1 C5 . . . . -179.92(12) ?
O4 C15 O3 C8 . . . . 178.43(13) ?
C14 C15 O3 C8 . . . . -1.89(15) ?
N1 C8 O3 C15 . . . . 127.16(12) ?
C9 C8 O3 C15 . . . . 3.93(14) ?

loop_
_cod_related_entry_id
_cod_related_entry_database
_cod_related_entry_code
1 ChemSpider 23367866
